data_4338429
loop_
_publ_author_name
'Castro, Isabel'
'Calatayud, M. Luisa'
'Barros, Wdeson P.'
'Carranza, Jos\'e'
'Julve, Miguel'
'Lloret, Francesc'
'Marino, Nadia'
'De Munno, Giovanni'

_publ_section_title
;
 Ligand Effects on the Structure and Magnetic Properties of Alternating
 Copper(II) Chains with 2,2'-Bipyrimidine- and Polymethyl-Substituted
 Pyrazolates as Bridging Ligands.
;
_journal_issue 11
_journal_name_full 'Inorganic chemistry'
_journal_page_first 5759
_journal_page_last 5771
_journal_paper_doi 10.1021/ic500544n
_journal_volume 53
_journal_year 2014
_chemical_formula_moiety 'C23 H30 Cl2 Cu2 N10 O, 2 (cl o4)'
_chemical_formula_sum 'C23 H30 Cl2 Cu2 N10 O9'
_chemical_formula_weight 788.55
_chemical_name_systematic
; 
 ? 
;
_space_group_IT_number 61
_symmetry_cell_setting orthorhombic
_symmetry_space_group_name_Hall '-P 2ac 2ab'
_symmetry_space_group_name_H-M 'P b c a'
_atom_sites_solution_hydrogens geom
_atom_sites_solution_primary direct
_atom_sites_solution_secondary difmap
_audit_creation_method SHELXL-97
_cell_angle_alpha 90.00
_cell_angle_beta 90.00
_cell_angle_gamma 90.00
_cell_formula_units_Z 8
_cell_length_a 18.4099(17)
_cell_length_b 15.6527(14)
_cell_length_c 22.408(2)
_cell_measurement_temperature 566(2)
_cell_volume 6457.2(10)
_computing_cell_refinement 'Bruker SAINT'
_computing_data_collection 'Bruker APEX2'
_computing_data_reduction 'Bruker SAINT'
_computing_molecular_graphics 'Bruker SHELXTL'
_computing_publication_material 'Bruker SHELXTL'
_computing_structure_refinement 'SHELXL-97 (Sheldrick, 2008)'
_computing_structure_solution 'SHELXS-97 (Sheldrick, 2008)'
_diffrn_ambient_temperature 566(2)
_diffrn_measured_fraction_theta_full 1.000
_diffrn_measured_fraction_theta_max 1.000
_diffrn_measurement_device_type 'Bruker APEX-II CCD'
_diffrn_measurement_method '\f and \w scans'
_diffrn_radiation_monochromator graphite
_diffrn_radiation_source 'fine-focus sealed tube'
_diffrn_radiation_type MoK\a
_diffrn_radiation_wavelength 0.71073
_diffrn_reflns_av_R_equivalents 0.0426
_diffrn_reflns_av_sigmaI/netI 0.0185
_diffrn_reflns_limit_h_max 21
_diffrn_reflns_limit_h_min -22
_diffrn_reflns_limit_k_max 18
_diffrn_reflns_limit_k_min -18
_diffrn_reflns_limit_l_max 26
_diffrn_reflns_limit_l_min -27
_diffrn_reflns_number 134748
_diffrn_reflns_theta_full 25.35
_diffrn_reflns_theta_max 25.35
_diffrn_reflns_theta_min 1.82
_exptl_absorpt_coefficient_mu 1.547
_exptl_absorpt_correction_T_max 0.8733
_exptl_absorpt_correction_T_min 0.5909
_exptl_absorpt_correction_type multi-scan
_exptl_absorpt_process_details sadabs
_exptl_crystal_colour green
_exptl_crystal_density_diffrn 1.622
_exptl_crystal_density_method 'not measured'
_exptl_crystal_description parallelepiped
_exptl_crystal_F_000 3216
_exptl_crystal_size_max 0.38
_exptl_crystal_size_mid 0.12
_exptl_crystal_size_min 0.09
_refine_diff_density_max 0.689
_refine_diff_density_min -0.530
_refine_diff_density_rms 0.070
_refine_ls_extinction_method none
_refine_ls_goodness_of_fit_ref 1.046
_refine_ls_hydrogen_treatment riding
_refine_ls_matrix_type full
_refine_ls_number_parameters 450
_refine_ls_number_reflns 5910
_refine_ls_number_restraints 242
_refine_ls_restrained_S_all 1.091
_refine_ls_R_factor_all 0.0603
_refine_ls_R_factor_gt 0.0436
_refine_ls_shift/su_max 0.002
_refine_ls_shift/su_mean 0.000
_refine_ls_structure_factor_coef Fsqd
_refine_ls_weighting_details 'calc w=1/[\s^2^(Fo^2^)+(0.0557P)^2^+11.0309P] where P=(Fo^2^+2Fc^2^)/3'
_refine_ls_weighting_scheme calc
_refine_ls_wR_factor_gt 0.1124
_refine_ls_wR_factor_ref 0.1233
_reflns_number_gt 4581
_reflns_number_total 5910
_reflns_threshold_expression >2sigma(I)
_cod_data_source_file ic500544n_si_004.cif
_cod_data_source_block 3
_cod_depositor_comments
;
The following automatic conversions were performed:

'_symmetry_cell_setting' value 'Orthorhombic' changed to
'orthorhombic' according to
/usr/data/users/saulius/crontab/automatic-downloads/rss-feeds/ACS/lib/dictionaries/cif_core.dic
dictionary named 'cif_core.dic' version 2.4.2 from 2011-04-26.

Automatic conversion script
Id: cif_fix_values 2281 2013-09-26 08:29:07Z andrius 

 Adding full bibliography for 4338427--4338429.cif.
;
_cod_original_cell_volume 6457.1(10)
_cod_original_sg_symbol_H-M Pbca
_cod_database_code 4338429

loop_
_symmetry_equiv_pos_as_xyz
'x, y, z'
'-x+1/2, -y, z+1/2'
'-x, y+1/2, -z+1/2'
'x+1/2, -y+1/2, -z'
'-x, -y, -z'
'x-1/2, y, -z-1/2'
'x, -y-1/2, z-1/2'
'-x-1/2, y-1/2, z'

loop_
_atom_site_label
_atom_site_type_symbol
_atom_site_fract_x
_atom_site_fract_y
_atom_site_fract_z
_atom_site_U_iso_or_equiv
_atom_site_adp_type
_atom_site_occupancy
_atom_site_symmetry_multiplicity
_atom_site_calc_flag
_atom_site_refinement_flags
_atom_site_disorder_assembly
_atom_site_disorder_group
Cu1 Cu 0.79600(2) 0.41340(3) 0.578994(19) 0.03495(15) Uani 1 1 d . . .
Cu2 Cu 0.80826(2) 0.58751(3) 0.663163(19) 0.03633(15) Uani 1 1 d . . .
O9 O 0.75189(15) 0.49750(18) 0.62853(13) 0.0543(8) Uani 1 1 d D . .
H9 H 0.7046(7) 0.504(3) 0.631(2) 0.081 Uiso 1 1 d D . .
N1 N 0.70619(16) 0.33532(18) 0.58011(12) 0.0345(7) Uani 1 1 d . . .
C1 C 0.6430(2) 0.3531(3) 0.55323(19) 0.0485(10) Uani 1 1 d . . .
H1 H 0.6378 0.4044 0.5328 0.058 Uiso 1 1 calc R . .
C2 C 0.5859(2) 0.2973(3) 0.5552(2) 0.0569(11) Uani 1 1 d . . .
H2 H 0.5422 0.3099 0.5362 0.068 Uiso 1 1 calc R . .
C3 C 0.5948(2) 0.2224(3) 0.58590(18) 0.0486(10) Uani 1 1 d . . .
H3 H 0.5568 0.1833 0.5872 0.058 Uiso 1 1 calc R . .
N2 N 0.65682(16) 0.20409(18) 0.61392(13) 0.0365(7) Uani 1 1 d . . .
C4 C 0.70933(18) 0.2617(2) 0.61000(14) 0.0308(7) Uani 1 1 d . . .
C5 C 0.77793(18) 0.2416(2) 0.64098(14) 0.0294(7) Uani 1 1 d . . .
N3 N 0.83100(16) 0.29807(17) 0.63642(13) 0.0348(7) Uani 1 1 d . . .
C6 C 0.8931(2) 0.2794(2) 0.66433(16) 0.0427(9) Uani 1 1 d . . .
H6 H 0.9317 0.3176 0.6624 0.051 Uiso 1 1 calc R . .
C7 C 0.9010(2) 0.2050(3) 0.69583(19) 0.0516(10) Uani 1 1 d . . .
H7 H 0.9444 0.1924 0.7152 0.062 Uiso 1 1 calc R . .
C8 C 0.8434(2) 0.1495(3) 0.69796(18) 0.0476(10) Uani 1 1 d . . .
H8 H 0.8482 0.0984 0.7187 0.057 Uiso 1 1 calc R . .
N4 N 0.78028(16) 0.16757(18) 0.67081(12) 0.0338(6) Uani 1 1 d . . .
N5 N 0.89016(16) 0.46849(18) 0.59176(13) 0.0356(7) Uani 1 1 d . . .
C9 C 0.9575(2) 0.4434(2) 0.57677(16) 0.0384(8) Uani 1 1 d . . .
C10 C 0.9729(2) 0.3797(3) 0.5289(2) 0.0548(11) Uani 1 1 d . . .
H10A H 0.9467 0.3279 0.5370 0.082 Uiso 1 1 calc R . .
H10B H 1.0240 0.3678 0.5279 0.082 Uiso 1 1 calc R . .
H10C H 0.9578 0.4023 0.4911 0.082 Uiso 1 1 calc R . .
C11 C 1.0067(2) 0.4850(2) 0.61295(17) 0.0444(9) Uani 1 1 d . . .
H11 H 1.0569 0.4794 0.6123 0.053 Uiso 1 1 calc R . .
C12 C 0.9667(2) 0.5363(2) 0.65005(17) 0.0428(9) Uani 1 1 d . . .
C13 C 0.9939(2) 0.5948(3) 0.6982(2) 0.0635(13) Uani 1 1 d . . .
H13A H 0.9654 0.6461 0.6985 0.095 Uiso 1 1 calc R . .
H13B H 1.0439 0.6088 0.6907 0.095 Uiso 1 1 calc R . .
H13C H 0.9899 0.5668 0.7362 0.095 Uiso 1 1 calc R . .
N6 N 0.89573(16) 0.52655(18) 0.63757(13) 0.0379(7) Uani 1 1 d . . .
N7 N 0.80557(18) 0.3946(2) 0.48967(14) 0.0432(8) Uani 1 1 d . . .
C14 C 0.8057(2) 0.4516(3) 0.44569(18) 0.0477(10) Uani 1 1 d . . .
C15 C 0.8020(3) 0.5445(3) 0.4585(2) 0.0743(15) Uani 1 1 d . . .
H15A H 0.7544 0.5587 0.4729 0.112 Uiso 1 1 calc R . .
H15B H 0.8118 0.5760 0.4226 0.112 Uiso 1 1 calc R . .
H15C H 0.8375 0.5589 0.4882 0.112 Uiso 1 1 calc R . .
C16 C 0.8114(3) 0.4095(4) 0.3911(2) 0.0662(14) Uani 1 1 d . . .
H16 H 0.8131 0.4347 0.3535 0.079 Uiso 1 1 calc R . .
C17 C 0.8139(3) 0.3251(4) 0.4032(2) 0.0664(14) Uani 1 1 d . . .
C18 C 0.8214(4) 0.2473(4) 0.3640(2) 0.106(2) Uani 1 1 d . . .
H18A H 0.8227 0.2647 0.3229 0.159 Uiso 1 1 calc R . .
H18B H 0.7808 0.2100 0.3704 0.159 Uiso 1 1 calc R . .
H18C H 0.8656 0.2178 0.3738 0.159 Uiso 1 1 calc R . .
N8 N 0.8099(2) 0.3176(2) 0.46258(15) 0.0547(9) Uani 1 1 d . . .
H8B H 0.8100 0.2695 0.4813 0.066 Uiso 1 1 calc R . .
N9 N 0.83240(19) 0.5933(2) 0.75363(14) 0.0464(8) Uani 1 1 d . . .
C19 C 0.8509(3) 0.5291(3) 0.78985(19) 0.0616(12) Uani 1 1 d . . .
C20 C 0.8422(4) 0.4387(3) 0.7698(3) 0.101(2) Uani 1 1 d . . .
H20A H 0.8194 0.4376 0.7313 0.151 Uiso 1 1 calc R . .
H20B H 0.8125 0.4083 0.7980 0.151 Uiso 1 1 calc R . .
H20C H 0.8890 0.4119 0.7674 0.151 Uiso 1 1 calc R . .
C21 C 0.8771(3) 0.5615(4) 0.8432(2) 0.0778(16) Uani 1 1 d . . .
H21 H 0.8936 0.5300 0.8757 0.093 Uiso 1 1 calc R . .
C22 C 0.8741(3) 0.6482(4) 0.83922(19) 0.0705(14) Uani 1 1 d . . .
C23 C 0.8928(4) 0.7172(5) 0.8821(3) 0.112(2) Uani 1 1 d . . .
H23A H 0.8944 0.7710 0.8615 0.168 Uiso 1 1 calc R . .
H23B H 0.9394 0.7056 0.8995 0.168 Uiso 1 1 calc R . .
H23C H 0.8567 0.7196 0.9130 0.168 Uiso 1 1 calc R . .
N10 N 0.8467(2) 0.6653(2) 0.78502(14) 0.0540(9) Uani 1 1 d . . .
H10D H 0.8390 0.7161 0.7718 0.065 Uiso 1 1 calc R . .
Cl1 Cl 0.61643(10) 0.38678(9) 0.74004(7) 0.0886(5) Uani 1 1 d DU . .
O1 O 0.6727(2) 0.3265(2) 0.72803(19) 0.1043(14) Uani 1 1 d DU A .
O2 O 0.5548(3) 0.3464(5) 0.7640(3) 0.119(2) Uani 0.780(9) 1 d PDU A 1
O3 O 0.6404(4) 0.4532(4) 0.7777(3) 0.116(2) Uani 0.780(9) 1 d PDU A 1
O4 O 0.5999(5) 0.4288(5) 0.6834(3) 0.128(2) Uani 0.780(9) 1 d PDU A 1
O2A O 0.5527(10) 0.3377(17) 0.7360(13) 0.119(2) Uani 0.220(9) 1 d PDU A 2
O3A O 0.6366(14) 0.4066(15) 0.8009(7) 0.116(2) Uani 0.220(9) 1 d PDU A 2
O4A O 0.6169(18) 0.4613(13) 0.7039(12) 0.128(2) Uani 0.220(9) 1 d PDU A 2
Cl2 Cl 0.60975(8) 0.61561(9) 0.52247(7) 0.0781(4) Uani 1 1 d DU . .
O5 O 0.6755(2) 0.6646(2) 0.53117(17) 0.0840(10) Uani 1 1 d DU B .
O6 O 0.6154(6) 0.5526(5) 0.4785(4) 0.123(3) Uani 0.620(6) 1 d PDU B 1
O7 O 0.5473(5) 0.6651(7) 0.5294(5) 0.130(2) Uani 0.620(6) 1 d PDU B 1
O8 O 0.6042(4) 0.5569(5) 0.5770(3) 0.115(3) Uani 0.620(6) 1 d PDU B 1
O6A O 0.6308(11) 0.5352(7) 0.5102(7) 0.123(3) Uani 0.380(6) 1 d PDU B 2
O7A O 0.5531(8) 0.6377(12) 0.5592(7) 0.130(2) Uani 0.380(6) 1 d PDU B 2
O8A O 0.5855(5) 0.6503(9) 0.4624(5) 0.124(4) Uani 0.380(6) 1 d PDU B 2

loop_
_atom_site_aniso_label
_atom_site_aniso_U_11
_atom_site_aniso_U_22
_atom_site_aniso_U_33
_atom_site_aniso_U_23
_atom_site_aniso_U_13
_atom_site_aniso_U_12
Cu1 0.0400(3) 0.0281(3) 0.0368(3) -0.00380(18) -0.00111(18) -0.00429(18)
Cu2 0.0401(3) 0.0282(3) 0.0407(3) -0.00647(18) -0.00362(18) 0.00432(18)
O9 0.0385(15) 0.0414(16) 0.083(2) -0.0270(15) 0.0009(15) -0.0007(12)
N1 0.0417(17) 0.0268(16) 0.0350(16) 0.0019(12) -0.0064(13) 0.0015(12)
C1 0.051(2) 0.039(2) 0.056(2) 0.0105(19) -0.012(2) 0.0040(18)
C2 0.043(2) 0.058(3) 0.069(3) 0.008(2) -0.022(2) -0.001(2)
C3 0.042(2) 0.047(2) 0.057(2) 0.000(2) -0.0065(19) -0.0093(18)
N2 0.0389(17) 0.0314(16) 0.0390(16) -0.0009(13) -0.0060(13) -0.0025(13)
C4 0.0368(18) 0.0231(17) 0.0326(17) -0.0048(14) -0.0010(14) 0.0002(14)
C5 0.0391(18) 0.0215(17) 0.0277(16) -0.0013(13) -0.0016(14) 0.0002(14)
N3 0.0383(16) 0.0258(15) 0.0402(16) 0.0027(12) -0.0055(13) -0.0016(13)
C6 0.040(2) 0.039(2) 0.049(2) 0.0060(18) -0.0106(17) -0.0078(17)
C7 0.044(2) 0.052(3) 0.058(3) 0.018(2) -0.0161(19) -0.0020(19)
C8 0.053(2) 0.039(2) 0.050(2) 0.0141(18) -0.0126(19) 0.0008(19)
N4 0.0411(16) 0.0271(15) 0.0331(15) 0.0025(12) -0.0025(13) -0.0006(12)
N5 0.0411(17) 0.0269(15) 0.0387(16) -0.0040(13) -0.0012(13) -0.0014(13)
C9 0.041(2) 0.0327(19) 0.041(2) 0.0017(16) 0.0034(16) 0.0015(16)
C10 0.051(2) 0.053(3) 0.061(3) -0.017(2) 0.006(2) 0.006(2)
C11 0.0333(19) 0.047(2) 0.053(2) -0.0022(19) -0.0019(17) 0.0038(17)
C12 0.040(2) 0.039(2) 0.049(2) -0.0049(18) -0.0105(17) 0.0018(17)
C13 0.049(3) 0.069(3) 0.073(3) -0.026(3) -0.016(2) -0.002(2)
N6 0.0408(17) 0.0306(16) 0.0423(17) -0.0104(13) -0.0060(14) 0.0018(13)
N7 0.0512(19) 0.0424(19) 0.0360(17) -0.0044(14) -0.0003(14) -0.0048(14)
C14 0.045(2) 0.054(3) 0.044(2) 0.011(2) 0.0028(18) 0.0003(19)
C15 0.084(4) 0.057(3) 0.081(4) 0.019(3) 0.016(3) 0.014(3)
C16 0.071(3) 0.092(4) 0.036(2) 0.007(2) 0.004(2) -0.008(3)
C17 0.076(3) 0.083(4) 0.040(2) -0.017(2) 0.007(2) -0.022(3)
C18 0.149(6) 0.103(5) 0.066(4) -0.042(3) 0.019(4) -0.027(5)
N8 0.073(2) 0.047(2) 0.044(2) -0.0117(16) 0.0058(17) -0.0128(18)
N9 0.063(2) 0.0387(18) 0.0379(17) -0.0005(15) -0.0071(16) 0.0056(16)
C19 0.080(3) 0.056(3) 0.048(3) 0.016(2) -0.004(2) 0.006(2)
C20 0.164(7) 0.052(3) 0.086(4) 0.028(3) -0.013(4) 0.011(4)
C21 0.090(4) 0.101(4) 0.043(3) 0.020(3) -0.015(3) 0.010(3)
C22 0.076(3) 0.097(4) 0.038(2) -0.010(3) -0.010(2) 0.005(3)
C23 0.134(6) 0.136(6) 0.065(4) -0.042(4) -0.028(4) -0.008(5)
N10 0.067(2) 0.052(2) 0.0427(19) -0.0132(16) -0.0077(17) 0.0052(18)
Cl1 0.1202(12) 0.0619(8) 0.0838(9) -0.0138(7) 0.0364(9) 0.0032(8)
O1 0.144(3) 0.056(2) 0.112(3) -0.009(2) 0.064(3) 0.010(2)
O2 0.128(3) 0.107(4) 0.121(5) -0.012(4) 0.049(4) -0.016(3)
O3 0.177(5) 0.059(4) 0.112(3) -0.030(3) 0.025(4) 0.003(3)
O4 0.151(6) 0.111(4) 0.124(4) 0.025(4) 0.005(4) 0.000(4)
O2A 0.128(3) 0.107(4) 0.121(5) -0.012(4) 0.049(4) -0.016(3)
O3A 0.177(5) 0.059(4) 0.112(3) -0.030(3) 0.025(4) 0.003(3)
O4A 0.151(6) 0.111(4) 0.124(4) 0.025(4) 0.005(4) 0.000(4)
Cl2 0.0790(9) 0.0642(8) 0.0911(9) -0.0269(7) -0.0198(7) 0.0169(6)
O5 0.105(2) 0.064(2) 0.083(2) -0.0047(19) -0.031(2) -0.0097(19)
O6 0.164(6) 0.075(3) 0.130(6) -0.044(4) -0.006(6) -0.019(3)
O7 0.101(3) 0.144(7) 0.144(7) 0.000(5) -0.017(4) 0.050(4)
O8 0.102(5) 0.115(5) 0.127(5) 0.034(4) -0.026(4) -0.023(4)
O6A 0.164(6) 0.075(3) 0.130(6) -0.044(4) -0.006(6) -0.019(3)
O7A 0.101(3) 0.144(7) 0.144(7) 0.000(5) -0.017(4) 0.050(4)
O8A 0.058(6) 0.179(9) 0.134(6) 0.035(7) -0.045(4) -0.040(6)

loop_
_atom_type_symbol
_atom_type_description
_atom_type_scat_dispersion_real
_atom_type_scat_dispersion_imag
_atom_type_scat_source
C C 0.0033 0.0016 'International Tables Vol C Tables 4.2.6.8 and 6.1.1.4'
H H 0.0000 0.0000 'International Tables Vol C Tables 4.2.6.8 and 6.1.1.4'
N N 0.0061 0.0033 'International Tables Vol C Tables 4.2.6.8 and 6.1.1.4'
O O 0.0106 0.0060 'International Tables Vol C Tables 4.2.6.8 and 6.1.1.4'
Cl Cl 0.1484 0.1585 'International Tables Vol C Tables 4.2.6.8 and 6.1.1.4'
Cu Cu 0.3201 1.2651 'International Tables Vol C Tables 4.2.6.8 and 6.1.1.4'

loop_
_geom_angle_atom_site_label_1
_geom_angle_atom_site_label_2
_geom_angle_atom_site_label_3
_geom_angle
_geom_angle_site_symmetry_1
_geom_angle_site_symmetry_3
O9 Cu1 N5 89.31(12) . .
O9 Cu1 N7 135.40(13) . .
N5 Cu1 N7 97.54(12) . .
O9 Cu1 N1 93.49(12) . .
N5 Cu1 N1 166.48(12) . .
N7 Cu1 N1 89.74(12) . .
O9 Cu1 N3 109.56(12) . .
N5 Cu1 N3 90.91(11) . .
N7 Cu1 N3 114.30(12) . .
N1 Cu1 N3 75.69(11) . .
O9 Cu1 Cu2 29.62(8) . .
N5 Cu1 Cu2 59.69(8) . .
N7 Cu1 Cu2 132.28(9) . .
N1 Cu1 Cu2 122.37(8) . .
N3 Cu1 Cu2 107.83(7) . .
O9 Cu1 Cu2 106.20(9) . 8_755
N5 Cu1 Cu2 129.54(9) . 8_755
N7 Cu1 Cu2 102.87(9) . 8_755
N1 Cu1 Cu2 37.13(8) . 8_755
N3 Cu1 Cu2 38.65(7) . 8_755
Cu2 Cu1 Cu2 124.233(16) . 8_755
O9 Cu2 N6 88.19(12) . .
O9 Cu2 N4 93.00(12) . 8_765
N6 Cu2 N4 165.98(12) . 8_765
O9 Cu2 N9 122.94(13) . .
N6 Cu2 N9 97.53(13) . .
N4 Cu2 N9 93.53(12) 8_765 .
O9 Cu2 N2 123.97(12) . 8_765
N6 Cu2 N2 90.96(12) . 8_765
N4 Cu2 N2 76.80(11) 8_765 8_765
N9 Cu2 N2 112.70(12) . 8_765
O9 Cu2 Cu1 29.44(8) . .
N6 Cu2 Cu1 59.32(8) . .
N4 Cu2 Cu1 119.46(8) 8_765 .
N9 Cu2 Cu1 127.18(9) . .
N2 Cu2 Cu1 114.24(7) 8_765 .
Cu1 O9 Cu2 120.93(14) . .
Cu1 O9 H9 123(3) . .
Cu2 O9 H9 115(3) . .
C4 N1 C1 116.3(3) . .
C4 N1 Cu1 119.0(2) . .
C1 N1 Cu1 124.7(2) . .
N1 C1 C2 121.4(4) . .
N1 C1 H1 119.3 . .
C2 C1 H1 119.3 . .
C1 C2 C3 118.0(4) . .
C1 C2 H2 121.0 . .
C3 C2 H2 121.0 . .
N2 C3 C2 121.5(4) . .
N2 C3 H3 119.2 . .
C2 C3 H3 119.2 . .
C4 N2 C3 116.6(3) . .
C4 N2 Cu2 112.3(2) . 8_755
C3 N2 Cu2 131.0(3) . 8_755
N2 C4 N1 126.1(3) . .
N2 C4 C5 116.7(3) . .
N1 C4 C5 117.2(3) . .
N3 C5 N4 126.4(3) . .
N3 C5 C4 117.0(3) . .
N4 C5 C4 116.5(3) . .
C5 N3 C6 116.8(3) . .
C5 N3 Cu1 111.1(2) . .
C6 N3 Cu1 132.2(2) . .
N3 C6 C7 121.3(3) . .
N3 C6 H6 119.4 . .
C7 C6 H6 119.4 . .
C6 C7 C8 118.2(4) . .
C6 C7 H7 120.9 . .
C8 C7 H7 120.9 . .
N4 C8 C7 121.4(3) . .
N4 C8 H8 119.3 . .
C7 C8 H8 119.3 . .
C5 N4 C8 115.9(3) . .
C5 N4 Cu2 117.3(2) . 8_755
C8 N4 Cu2 126.5(2) . 8_755
C9 N5 N6 108.1(3) . .
C9 N5 Cu1 130.7(2) . .
N6 N5 Cu1 117.8(2) . .
N5 C9 C11 108.7(3) . .
N5 C9 C10 123.4(3) . .
C11 C9 C10 127.9(4) . .
C9 C10 H10A 109.5 . .
C9 C10 H10B 109.5 . .
H10A C10 H10B 109.5 . .
C9 C10 H10C 109.5 . .
H10A C10 H10C 109.5 . .
H10B C10 H10C 109.5 . .
C12 C11 C9 106.3(3) . .
C12 C11 H11 126.8 . .
C9 C11 H11 126.8 . .
N6 C12 C11 109.2(3) . .
N6 C12 C13 122.9(3) . .
C11 C12 C13 127.9(4) . .
C12 C13 H13A 109.5 . .
C12 C13 H13B 109.5 . .
H13A C13 H13B 109.5 . .
C12 C13 H13C 109.5 . .
H13A C13 H13C 109.5 . .
H13B C13 H13C 109.5 . .
C12 N6 N5 107.6(3) . .
C12 N6 Cu2 133.1(2) . .
N5 N6 Cu2 118.7(2) . .
C14 N7 N8 105.4(3) . .
C14 N7 Cu1 129.3(3) . .
N8 N7 Cu1 125.2(3) . .
N7 C14 C16 109.5(4) . .
N7 C14 C15 121.0(4) . .
C16 C14 C15 129.5(4) . .
C14 C15 H15A 109.5 . .
C14 C15 H15B 109.5 . .
H15A C15 H15B 109.5 . .
C14 C15 H15C 109.5 . .
H15A C15 H15C 109.5 . .
H15B C15 H15C 109.5 . .
C17 C16 C14 106.8(4) . .
C17 C16 H16 126.6 . .
C14 C16 H16 126.6 . .
N8 C17 C16 106.6(4) . .
N8 C17 C18 120.9(5) . .
C16 C17 C18 132.5(5) . .
C17 C18 H18A 109.5 . .
C17 C18 H18B 109.5 . .
H18A C18 H18B 109.5 . .
C17 C18 H18C 109.5 . .
H18A C18 H18C 109.5 . .
H18B C18 H18C 109.5 . .
C17 N8 N7 111.8(4) . .
C17 N8 H8B 124.1 . .
N7 N8 H8B 124.1 . .
C19 N9 N10 105.1(3) . .
C19 N9 Cu2 127.9(3) . .
N10 N9 Cu2 125.8(2) . .
N9 C19 C21 109.8(4) . .
N9 C19 C20 120.2(4) . .
C21 C19 C20 130.1(4) . .
C19 C20 H20A 109.5 . .
C19 C20 H20B 109.5 . .
H20A C20 H20B 109.5 . .
C19 C20 H20C 109.5 . .
H20A C20 H20C 109.5 . .
H20B C20 H20C 109.5 . .
C22 C21 C19 107.1(4) . .
C22 C21 H21 126.5 . .
C19 C21 H21 126.5 . .
N10 C22 C21 105.9(4) . .
N10 C22 C23 121.8(5) . .
C21 C22 C23 132.2(5) . .
C22 C23 H23A 109.5 . .
C22 C23 H23B 109.5 . .
H23A C23 H23B 109.5 . .
C22 C23 H23C 109.5 . .
H23A C23 H23C 109.5 . .
H23B C23 H23C 109.5 . .
C22 N10 N9 112.1(4) . .
C22 N10 H10D 123.9 . .
N9 N10 H10D 123.9 . .
O2 Cl1 O2A 26.4(11) . .
O2 Cl1 O3 110.8(3) . .
O2A Cl1 O3 134.6(11) . .
O2 Cl1 O4A 126.3(14) . .
O2A Cl1 O4A 114.7(15) . .
O3 Cl1 O4A 74.5(12) . .
O2 Cl1 O1 111.2(3) . .
O2A Cl1 O1 103.5(12) . .
O3 Cl1 O1 111.9(3) . .
O4A Cl1 O1 115.6(13) . .
O2 Cl1 O3A 86.8(10) . .
O2A Cl1 O3A 113.1(13) . .
O3 Cl1 O3A 36.6(8) . .
O4A Cl1 O3A 111.1(12) . .
O1 Cl1 O3A 97.6(9) . .
O2 Cl1 O4 111.5(4) . .
O2A Cl1 O4 90.9(13) . .
O3 Cl1 O4 104.6(3) . .
O4A Cl1 O4 30.3(12) . .
O1 Cl1 O4 106.6(3) . .
O3A Cl1 O4 140.9(9) . .
O6A Cl2 O7A 125.2(11) . .
O6A Cl2 O7 141.2(10) . .
O7A Cl2 O7 33.7(6) . .
O6A Cl2 O6 34.4(7) . .
O7A Cl2 O6 131.1(10) . .
O7 Cl2 O6 122.1(6) . .
O6A Cl2 O5 106.4(9) . .
O7A Cl2 O5 114.9(9) . .
O7 Cl2 O5 112.3(5) . .
O6 Cl2 O5 114.0(5) . .
O6A Cl2 O8A 103.8(9) . .
O7A Cl2 O8A 102.6(8) . .
O7 Cl2 O8A 70.0(6) . .
O6 Cl2 O8A 69.5(7) . .
O5 Cl2 O8A 100.2(4) . .
O6A Cl2 O8 67.7(8) . .
O7A Cl2 O8 67.8(7) . .
O7 Cl2 O8 101.0(5) . .
O6 Cl2 O8 98.3(5) . .
O5 Cl2 O8 105.4(3) . .
O8A Cl2 O8 154.4(5) . .

loop_
_geom_bond_atom_site_label_1
_geom_bond_atom_site_label_2
_geom_bond_distance
_geom_bond_site_symmetry_2
Cu1 O9 1.904(3) .
Cu1 N5 1.957(3) .
Cu1 N7 2.031(3) .
Cu1 N1 2.056(3) .
Cu1 N3 2.309(3) .
Cu1 Cu2 3.3220(6) .
Cu1 Cu2 5.7673(7) 8_755
Cu2 O9 1.914(3) .
Cu2 N6 1.958(3) .
Cu2 N4 2.063(3) 8_765
Cu2 N9 2.077(3) .
Cu2 N2 2.227(3) 8_765
O9 H9 0.878(11) .
N1 C4 1.334(4) .
N1 C1 1.340(5) .
C1 C2 1.367(6) .
C1 H1 0.9300 .
C2 C3 1.371(6) .
C2 H2 0.9300 .
C3 N2 1.334(5) .
C3 H3 0.9300 .
N2 C4 1.325(4) .
N2 Cu2 2.227(3) 8_755
C4 C5 1.475(5) .
C5 N3 1.321(4) .
C5 N4 1.339(4) .
N3 C6 1.335(5) .
C6 C7 1.370(5) .
C6 H6 0.9300 .
C7 C8 1.371(6) .
C7 H7 0.9300 .
C8 N4 1.342(5) .
C8 H8 0.9300 .
N4 Cu2 2.063(3) 8_755
N5 C9 1.343(5) .
N5 N6 1.375(4) .
C9 C11 1.379(5) .
C9 C10 1.492(5) .
C10 H10A 0.9600 .
C10 H10B 0.9600 .
C10 H10C 0.9600 .
C11 C12 1.370(5) .
C11 H11 0.9300 .
C12 N6 1.345(5) .
C12 C13 1.501(5) .
C13 H13A 0.9600 .
C13 H13B 0.9600 .
C13 H13C 0.9600 .
N7 C14 1.330(5) .
N7 N8 1.352(5) .
C14 C16 1.394(6) .
C14 C15 1.484(6) .
C15 H15A 0.9600 .
C15 H15B 0.9600 .
C15 H15C 0.9600 .
C16 C17 1.349(7) .
C16 H16 0.9300 .
C17 N8 1.337(6) .
C17 C18 1.508(7) .
C18 H18A 0.9600 .
C18 H18B 0.9600 .
C18 H18C 0.9600 .
N8 H8B 0.8600 .
N9 C19 1.335(5) .
N9 N10 1.355(4) .
C19 C21 1.386(7) .
C19 C20 1.494(7) .
C20 H20A 0.9600 .
C20 H20B 0.9600 .
C20 H20C 0.9600 .
C21 C22 1.361(8) .
C21 H21 0.9300 .
C22 N10 1.342(5) .
C22 C23 1.486(7) .
C23 H23A 0.9600 .
C23 H23B 0.9600 .
C23 H23C 0.9600 .
N10 H10D 0.8600 .
Cl1 O2 1.405(4) .
Cl1 O2A 1.405(13) .
Cl1 O3 1.410(4) .
Cl1 O4A 1.420(13) .
Cl1 O1 1.428(4) .
Cl1 O3A 1.448(13) .
Cl1 O4 1.460(5) .
Cl2 O6A 1.345(11) .
Cl2 O7A 1.372(11) .
Cl2 O7 1.395(7) .
Cl2 O6 1.397(7) .
Cl2 O5 1.446(4) .
Cl2 O8A 1.519(10) .
Cl2 O8 1.532(7) .

loop_
_geom_hbond_atom_site_label_D
_geom_hbond_atom_site_label_H
_geom_hbond_atom_site_label_A
_geom_hbond_distance_DH
_geom_hbond_distance_HA
_geom_hbond_distance_DA
_geom_hbond_angle_DHA
_geom_hbond_site_symmetry_A
O9 H9 O8 0.878(11) 2.36(3) 3.096(8) 142(4) .
O9 H9 O4A 0.878(11) 2.39(4) 3.06(3) 133(4) .
O9 H9 O4 0.878(11) 2.55(4) 3.240(9) 137(4) .
N8 H8B O5 0.86 2.00 2.857(5) 170.9 8_755
N10 H10D O1 0.86 2.00 2.850(5) 170.4 8_765

loop_
_geom_torsion_atom_site_label_1
_geom_torsion_atom_site_label_2
_geom_torsion_atom_site_label_3
_geom_torsion_atom_site_label_4
_geom_torsion
Cu1 N5 N6 Cu2 -26.5(3)
